data_7048911
loop_
_publ_author_name
'Vasko, Petra'
'Fuentes, M \'Angeles'
'Hicks, Jamie'
'Aldridge, Simon'

_publ_section_title
;
 Reversible O-H bond activation by an intramolecular frustrated Lewis
 pair.
;
_journal_issue 9
_journal_name_full 'Dalton transactions (Cambridge, England : 2003)'
_journal_page_first 2896
_journal_page_last 2899
_journal_paper_doi 10.1039/c9dt00228f
_journal_volume 48
_journal_year 2019
_chemical_formula_moiety 'C49 H36 B F10 O2 P, C H2 Cl2'
_chemical_formula_sum 'C50 H38 B Cl2 F10 O2 P'
_chemical_formula_weight 973.48
_chemical_melting_point ?
_space_group_crystal_system triclinic
_space_group_IT_number 2
_space_group_name_Hall '-P 1'
_space_group_name_H-M_alt 'P -1'
_symmetry_space_group_name_Hall '-P 1'
_symmetry_space_group_name_H-M 'P -1'
_atom_sites_solution_hydrogens mixed
_atom_sites_solution_primary dual
_audit_creation_method SHELXL-2018/1
_audit_update_record
;
2018-10-11 deposited with the CCDC.
2019-02-07 downloaded from the CCDC.
;
_cell_angle_alpha 68.699(2)
_cell_angle_beta 86.559(2)
_cell_angle_gamma 68.714(3)
_cell_formula_units_Z 2
_cell_length_a 12.3598(4)
_cell_length_b 13.0701(3)
_cell_length_c 16.0255(4)
_cell_measurement_reflns_used 16895
_cell_measurement_temperature 150(2)
_cell_measurement_theta_max 76.1230
_cell_measurement_theta_min 4.5860
_cell_volume 2239.71(12)
_computing_cell_refinement 'CrysAlisPro 1.171.38.43b (Rigaku OD, 2015)'
_computing_data_collection 'CrysAlisPro 1.171.38.43b (Rigaku OD, 2015)'
_computing_data_reduction 'CrysAlisPro 1.171.38.43b (Rigaku OD, 2015)'
_computing_molecular_graphics 'SHELXLE (HUbschle, 2017)'
_computing_publication_material 'CIFTAB-2014/2 (Sheldrick, 2014)'
_computing_structure_refinement 'SHELXL-2018/1 (Sheldrick, 2018)'
_computing_structure_solution 'SHELXT (Sheldrick, 2015)'
_diffrn_ambient_temperature 150(2)
_diffrn_detector_area_resol_mean 10.4102
_diffrn_measured_fraction_theta_full 0.999
_diffrn_measured_fraction_theta_max 0.997
_diffrn_measurement_device_type 'SuperNova, Dual, Cu at zero, Atlas'
_diffrn_measurement_method '\w scans'
_diffrn_radiation_type CuK\a
_diffrn_radiation_wavelength 1.54184
_diffrn_reflns_av_R_equivalents 0.0255
_diffrn_reflns_av_unetI/netI 0.0219
_diffrn_reflns_Laue_measured_fraction_full 0.999
_diffrn_reflns_Laue_measured_fraction_max 0.997
_diffrn_reflns_limit_h_max 15
_diffrn_reflns_limit_h_min -14
_diffrn_reflns_limit_k_max 16
_diffrn_reflns_limit_k_min -12
_diffrn_reflns_limit_l_max 20
_diffrn_reflns_limit_l_min -17
_diffrn_reflns_number 27591
_diffrn_reflns_point_group_measured_fraction_full 0.999
_diffrn_reflns_point_group_measured_fraction_max 0.997
_diffrn_reflns_theta_full 67.684
_diffrn_reflns_theta_max 74.499
_diffrn_reflns_theta_min 3.851
_diffrn_source 'micro-focus sealed X-ray tube'
_exptl_absorpt_coefficient_mu 2.367
_exptl_absorpt_correction_T_max 1.00000
_exptl_absorpt_correction_T_min 0.70433
_exptl_absorpt_correction_type multi-scan
_exptl_absorpt_process_details
;
CrysAlisPro 1.171.38.43b (Rigaku Oxford Diffraction, 2015)
Empirical absorption correction using spherical harmonics,
 implemented in SCALE3 ABSPACK scaling algorithm.
;
_exptl_crystal_colour colourless
_exptl_crystal_density_diffrn 1.443
_exptl_crystal_density_meas ?
_exptl_crystal_description block
_exptl_crystal_F_000 996
_exptl_crystal_size_max 0.25
_exptl_crystal_size_mid 0.22
_exptl_crystal_size_min 0.22
_refine_diff_density_max 0.294
_refine_diff_density_min -0.265
_refine_diff_density_rms 0.041
_refine_ls_extinction_method none
_refine_ls_goodness_of_fit_ref 1.026
_refine_ls_hydrogen_treatment mixed
_refine_ls_matrix_type full
_refine_ls_number_parameters 632
_refine_ls_number_reflns 9123
_refine_ls_number_restraints 80
_refine_ls_restrained_S_all 1.032
_refine_ls_R_factor_all 0.0371
_refine_ls_R_factor_gt 0.0338
_refine_ls_shift/su_max 0.001
_refine_ls_shift/su_mean 0.000
_refine_ls_structure_factor_coef Fsqd
_refine_ls_weighting_details 'w=1/[\s^2^(Fo^2^)+(0.0455P)^2^+0.7128P] where P=(Fo^2^+2Fc^2^)/3'
_refine_ls_weighting_scheme calc
_refine_ls_wR_factor_gt 0.0884
_refine_ls_wR_factor_ref 0.0909
_reflns_Friedel_coverage 0.000
_reflns_number_gt 8422
_reflns_number_total 9123
_reflns_threshold_expression 'I > 2\s(I)'
_cod_data_source_file c9dt00228f2.cif
_cod_data_source_block 138pvmaf18
_cod_depositor_comments
;
The following automatic conversions were performed:

'_chemical_melting_point' value 'not measured' was changed to '?' -
the value is undefined or not given.

'_exptl_crystal_density_meas' value 'not measured' was changed to '?'
- the value is perceived as not measured.

Automatic conversion script
Id: cif_fix_values 4973 2017-02-22 13:04:09Z antanas 

 Adding full bibliography for 7048909--7048913.cif.
;
_cod_database_code 7048911
_shelx_shelxl_version_number 2018/1
_shelx_space_group_comment
;
The symmetry employed for this shelxl refinement is uniquely defined
by the following loop, which should always be used as a source of
symmetry information in preference to the above space-group names.
They are only intended as comments.
;

loop_
_space_group_symop_operation_xyz
'x, y, z'
'-x, -y, -z'

loop_
_atom_site_label
_atom_site_type_symbol
_atom_site_fract_x
_atom_site_fract_y
_atom_site_fract_z
_atom_site_U_iso_or_equiv
_atom_site_adp_type
_atom_site_occupancy
_atom_site_site_symmetry_order
_atom_site_calc_flag
_atom_site_refinement_flags_posn
_atom_site_refinement_flags_adp
_atom_site_refinement_flags_occupancy
_atom_site_disorder_assembly
_atom_site_disorder_group
P1 P 0.66363(3) 0.46243(3) 0.79708(2) 0.02136(8) Uani 1 1 d . . . . .
H1 H 0.5548(14) 0.5168(14) 0.8004(11) 0.028(4) Uiso 1 1 d . . . . .
F1 F 0.23529(7) 1.00849(7) 0.64201(5) 0.03305(18) Uani 1 1 d . . . . .
F2 F 0.02453(9) 1.15448(7) 0.65283(6) 0.0438(2) Uani 1 1 d . . . . .
F3 F -0.11911(9) 1.07445(9) 0.77232(8) 0.0546(3) Uani 1 1 d . . . . .
F4 F -0.04428(9) 0.84130(9) 0.88067(7) 0.0530(3) Uani 1 1 d . . . . .
F5 F 0.15970(8) 0.69138(7) 0.86485(6) 0.0378(2) Uani 1 1 d . . . . .
F6 F 0.49245(8) 0.88757(8) 0.61364(6) 0.03672(19) Uani 1 1 d . . . . .
F7 F 0.64661(9) 0.93757(9) 0.68205(8) 0.0521(3) Uani 1 1 d . . . . .
F8 F 0.66759(10) 0.89110(9) 0.86195(8) 0.0577(3) Uani 1 1 d . . . . .
F9 F 0.52991(11) 0.78704(10) 0.97190(7) 0.0558(3) Uani 1 1 d . . . . .
F10 F 0.38357(8) 0.72344(8) 0.90741(5) 0.0394(2) Uani 1 1 d . . . . .
O1 O 0.52904(7) 0.65392(7) 0.63665(6) 0.02263(18) Uani 1 1 d . . . . .
O2 O 0.36995(7) 0.62869(7) 0.78235(6) 0.02238(18) Uani 1 1 d . . . . .
C1 C 0.61366(10) 0.56979(10) 0.61319(8) 0.0212(2) Uani 1 1 d . . . . .
C2 C 0.68769(11) 0.47370(11) 0.68369(8) 0.0229(2) Uani 1 1 d . . . . .
C3 C 0.77761(11) 0.38449(11) 0.66494(9) 0.0272(3) Uani 1 1 d . . . . .
H3 H 0.828717 0.318930 0.712375 0.033 Uiso 1 1 calc R U . . .
C4 C 0.79142(13) 0.39255(12) 0.57695(10) 0.0317(3) Uani 1 1 d . . . . .
H4 H 0.852653 0.332700 0.563626 0.038 Uiso 1 1 calc R U . . .
C5 C 0.71580(13) 0.48821(12) 0.50775(9) 0.0300(3) Uani 1 1 d . . . . .
H5 H 0.725498 0.491667 0.447646 0.036 Uiso 1 1 calc R U . . .
C6 C 0.62644(11) 0.57889(11) 0.52404(9) 0.0238(2) Uani 1 1 d . . . . .
C7 C 0.54800(11) 0.69010(11) 0.45050(8) 0.0254(3) Uani 1 1 d . . . . .
C8 C 0.43133(11) 0.73710(11) 0.48758(8) 0.0229(2) Uani 1 1 d . . . . .
C9 C 0.32818(12) 0.80508(12) 0.43284(9) 0.0277(3) Uani 1 1 d . . . . .
H9 H 0.326893 0.815381 0.371044 0.033 Uiso 1 1 calc R U . . .
C10 C 0.22750(12) 0.85778(12) 0.46763(9) 0.0296(3) Uani 1 1 d . . . . .
H10 H 0.156979 0.903206 0.430036 0.036 Uiso 1 1 calc R U . . .
C11 C 0.22947(11) 0.84429(11) 0.55758(9) 0.0255(3) Uani 1 1 d . . . . .
H11 H 0.159735 0.882901 0.579816 0.031 Uiso 1 1 calc R U . . .
C12 C 0.32981(11) 0.77624(10) 0.61701(8) 0.0215(2) Uani 1 1 d . . . . .
C13 C 0.42714(10) 0.72304(10) 0.57793(8) 0.0210(2) Uani 1 1 d . . . . .
C14 C 0.60406(13) 0.78426(13) 0.42835(10) 0.0332(3) Uani 1 1 d . . . . .
H14A H 0.681623 0.754686 0.407953 0.050 Uiso 1 1 calc R U . . .
H14B H 0.610974 0.800889 0.482285 0.050 Uiso 1 1 calc R U . . .
H14C H 0.555108 0.856851 0.380791 0.050 Uiso 1 1 calc R U . . .
C15 C 0.53346(14) 0.66718(14) 0.36542(9) 0.0361(3) Uani 1 1 d . . . . .
H15A H 0.484447 0.740959 0.318907 0.054 Uiso 1 1 calc R U . . .
H15B H 0.496541 0.608666 0.379159 0.054 Uiso 1 1 calc R U . . .
H15C H 0.610073 0.637234 0.343776 0.054 Uiso 1 1 calc R U . . .
C16 C 0.70571(11) 0.30875(11) 0.86613(8) 0.0247(3) Uani 1 1 d . . . . .
C17 C 0.64048(13) 0.24803(13) 0.85219(10) 0.0331(3) Uani 1 1 d . . . . .
H17 H 0.574410 0.288677 0.809653 0.040 Uiso 1 1 calc R U . . .
C18 C 0.67243(17) 0.12857(14) 0.90054(12) 0.0453(4) Uani 1 1 d . . . . .
H18 H 0.628144 0.086789 0.891528 0.054 Uiso 1 1 calc R U . . .
C19 C 0.76886(19) 0.06977(14) 0.96203(12) 0.0511(5) Uani 1 1 d . . . . .
H19 H 0.790803 -0.012537 0.995005 0.061 Uiso 1 1 calc R U . . .
C20 C 0.83339(18) 0.12947(14) 0.97592(12) 0.0501(4) Uani 1 1 d . . . . .
H20 H 0.899453 0.088203 1.018477 0.060 Uiso 1 1 calc R U . . .
C21 C 0.80238(14) 0.24984(13) 0.92800(10) 0.0362(3) Uani 1 1 d . . . . .
H21 H 0.846813 0.291206 0.937497 0.043 Uiso 1 1 calc R U . . .
C22 C 0.74491(11) 0.52651(11) 0.83755(9) 0.0246(2) Uani 1 1 d . . . . .
C23 C 0.73925(13) 0.51993(13) 0.92660(10) 0.0317(3) Uani 1 1 d . . . . .
H23 H 0.688429 0.487011 0.963987 0.038 Uiso 1 1 calc R U . . .
C24 C 0.80825(14) 0.56172(14) 0.95995(11) 0.0374(3) Uani 1 1 d . . . . .
H24 H 0.805794 0.556401 1.020709 0.045 Uiso 1 1 calc R U . . .
C25 C 0.88089(14) 0.61132(14) 0.90473(12) 0.0393(3) Uani 1 1 d . . . . .
H25 H 0.928097 0.639894 0.927882 0.047 Uiso 1 1 calc R U . . .
C26 C 0.88521(16) 0.61954(15) 0.81623(12) 0.0419(4) Uani 1 1 d . . . . .
H26 H 0.934590 0.654456 0.778610 0.050 Uiso 1 1 calc R U . . .
C27 C 0.81725(13) 0.57669(13) 0.78229(10) 0.0327(3) Uani 1 1 d . . . . .
H27 H 0.820358 0.581756 0.721593 0.039 Uiso 1 1 calc R U . . .
C28 C 0.20695(11) 0.83970(11) 0.74728(8) 0.0238(2) Uani 1 1 d . . . . .
C29 C 0.16695(12) 0.96100(11) 0.69972(9) 0.0266(3) Uani 1 1 d . . . . .
C30 C 0.05903(13) 1.03963(12) 0.70568(10) 0.0314(3) Uani 1 1 d . . . . .
C31 C -0.01369(13) 0.99932(14) 0.76570(11) 0.0364(3) Uani 1 1 d . . . . .
C32 C 0.02373(13) 0.88142(14) 0.81872(10) 0.0345(3) Uani 1 1 d . . . . .
C33 C 0.13167(12) 0.80486(12) 0.80884(9) 0.0279(3) Uani 1 1 d . . . . .
C34 C 0.43191(11) 0.79681(10) 0.75690(8) 0.0232(2) Uani 1 1 d . . . . .
C35 C 0.50024(12) 0.85515(11) 0.70367(9) 0.0275(3) Uani 1 1 d . . . . .
C36 C 0.58049(13) 0.88489(12) 0.73741(11) 0.0351(3) Uani 1 1 d . . . . .
C37 C 0.59137(14) 0.86167(13) 0.82785(12) 0.0387(3) Uani 1 1 d . . . . .
C38 C 0.52303(14) 0.80796(13) 0.88331(10) 0.0367(3) Uani 1 1 d . . . . .
C39 C 0.44684(12) 0.77617(12) 0.84766(9) 0.0290(3) Uani 1 1 d . . . . .
C40 C 0.31897(10) 0.55350(10) 0.78092(8) 0.0215(2) Uani 1 1 d . . . . .
C41 C 0.22622(11) 0.58012(11) 0.72159(9) 0.0256(3) Uani 1 1 d . . . . .
H41 H 0.195130 0.656282 0.675798 0.031 Uiso 1 1 calc R U . . .
C42 C 0.17874(11) 0.49572(12) 0.72901(9) 0.0266(3) Uani 1 1 d . . . . .
H42 H 0.114760 0.516406 0.688302 0.032 Uiso 1 1 calc R U . . .
C43 C 0.22165(11) 0.38219(11) 0.79390(9) 0.0250(3) Uani 1 1 d . . . . .
C44 C 0.31545(12) 0.35665(11) 0.85194(9) 0.0266(3) Uani 1 1 d . . . . .
H44 H 0.348027 0.279755 0.896596 0.032 Uiso 1 1 calc R U . . .
C45 C 0.36259(11) 0.43995(11) 0.84650(8) 0.0249(3) Uani 1 1 d . . . . .
H45 H 0.425585 0.419555 0.888011 0.030 Uiso 1 1 calc R U . . .
C46 C 0.16719(13) 0.28950(12) 0.80767(10) 0.0315(3) Uani 1 1 d . . . . .
C47 C 0.07589(17) 0.32839(16) 0.73094(14) 0.0513(5) Uani 1 1 d . . . . .
H47A H 0.112672 0.339787 0.674061 0.077 Uiso 1 1 calc R U . . .
H47B H 0.013959 0.402735 0.727631 0.077 Uiso 1 1 calc R U . . .
H47C H 0.042541 0.267555 0.741954 0.077 Uiso 1 1 calc R U . . .
C48 C 0.10778(15) 0.27273(14) 0.89605(12) 0.0414(4) Uani 1 1 d . . . . .
H48A H 0.047888 0.348146 0.892862 0.062 Uiso 1 1 calc R U . . .
H48B H 0.165975 0.244967 0.946087 0.062 Uiso 1 1 calc R U . . .
H48C H 0.071568 0.214367 0.905588 0.062 Uiso 1 1 calc R U . . .
C49 C 0.26099(15) 0.17093(13) 0.81336(11) 0.0387(3) Uani 1 1 d . . . . .
H49A H 0.224291 0.113409 0.820923 0.058 Uiso 1 1 calc R U . . .
H49B H 0.317409 0.142062 0.864813 0.058 Uiso 1 1 calc R U . . .
H49C H 0.301115 0.181666 0.757988 0.058 Uiso 1 1 calc R U . . .
B1 B 0.33418(12) 0.75638(12) 0.72408(9) 0.0215(3) Uani 1 1 d . . . . .
Cl1A Cl 0.8953(6) 0.6723(9) 0.5463(5) 0.0789(16) Uani 0.335(12) 1 d D U P A 1
Cl2A Cl 0.9440(4) 0.8286(4) 0.6172(7) 0.0771(15) Uani 0.335(12) 1 d D U P A 1
C50 C 0.8428(14) 0.8059(14) 0.5628(15) 0.069(3) Uani 0.335(12) 1 d D U P A 1
H50A H 0.816329 0.871159 0.503675 0.083 Uiso 0.335(12) 1 calc R U P A 1
H50B H 0.774269 0.808944 0.598484 0.083 Uiso 0.335(12) 1 calc R U P A 1
Cl1 Cl 0.8997(2) 0.6419(3) 0.54804(18) 0.0501(5) Uani 0.665(12) 1 d D U P A 2
Cl2 Cl 0.9600(2) 0.82133(15) 0.5763(3) 0.0708(7) Uani 0.665(12) 1 d D U P A 2
C50A C 0.8450(5) 0.7836(5) 0.5537(6) 0.0541(12) Uani 0.665(12) 1 d D U P A 2
H50C H 0.801249 0.842214 0.495977 0.065 Uiso 0.665(12) 1 calc R U P A 2
H50D H 0.790826 0.785034 0.601718 0.065 Uiso 0.665(12) 1 calc R U P A 2

loop_
_atom_site_aniso_label
_atom_site_aniso_U_11
_atom_site_aniso_U_22
_atom_site_aniso_U_33
_atom_site_aniso_U_23
_atom_site_aniso_U_13
_atom_site_aniso_U_12
P1 0.02148(15) 0.01851(14) 0.01950(15) -0.00416(11) -0.00105(11) -0.00465(11)
F1 0.0355(4) 0.0220(4) 0.0322(4) -0.0030(3) 0.0037(3) -0.0072(3)
F2 0.0474(5) 0.0217(4) 0.0453(5) -0.0095(4) -0.0052(4) 0.0045(4)
F3 0.0354(5) 0.0485(6) 0.0668(7) -0.0290(5) 0.0123(5) 0.0057(4)
F4 0.0464(6) 0.0521(6) 0.0612(7) -0.0257(5) 0.0326(5) -0.0182(5)
F5 0.0436(5) 0.0269(4) 0.0351(5) -0.0069(3) 0.0162(4) -0.0106(4)
F6 0.0518(5) 0.0369(4) 0.0274(4) -0.0086(3) 0.0082(4) -0.0268(4)
F7 0.0531(6) 0.0491(6) 0.0658(7) -0.0171(5) 0.0090(5) -0.0365(5)
F8 0.0565(6) 0.0504(6) 0.0758(8) -0.0261(5) -0.0217(5) -0.0234(5)
F9 0.0728(7) 0.0629(7) 0.0323(5) -0.0177(5) -0.0167(5) -0.0219(6)
F10 0.0486(5) 0.0479(5) 0.0214(4) -0.0097(4) 0.0044(4) -0.0206(4)
O1 0.0211(4) 0.0223(4) 0.0185(4) -0.0072(3) -0.0026(3) -0.0010(3)
O2 0.0224(4) 0.0186(4) 0.0221(4) -0.0042(3) -0.0011(3) -0.0058(3)
C1 0.0205(6) 0.0195(5) 0.0224(6) -0.0076(5) 0.0008(5) -0.0060(5)
C2 0.0227(6) 0.0216(6) 0.0223(6) -0.0073(5) 0.0002(5) -0.0063(5)
C3 0.0250(6) 0.0214(6) 0.0282(7) -0.0068(5) -0.0013(5) -0.0027(5)
C4 0.0307(7) 0.0267(6) 0.0327(7) -0.0137(6) 0.0044(6) -0.0025(5)
C5 0.0331(7) 0.0300(7) 0.0246(6) -0.0121(5) 0.0050(5) -0.0072(6)
C6 0.0246(6) 0.0239(6) 0.0224(6) -0.0086(5) 0.0014(5) -0.0080(5)
C7 0.0271(6) 0.0272(6) 0.0182(6) -0.0070(5) 0.0014(5) -0.0072(5)
C8 0.0254(6) 0.0216(6) 0.0203(6) -0.0064(5) 0.0002(5) -0.0080(5)
C9 0.0301(7) 0.0305(7) 0.0188(6) -0.0065(5) -0.0031(5) -0.0088(5)
C10 0.0252(6) 0.0308(7) 0.0253(7) -0.0060(5) -0.0070(5) -0.0048(5)
C11 0.0221(6) 0.0246(6) 0.0251(6) -0.0070(5) -0.0009(5) -0.0051(5)
C12 0.0231(6) 0.0177(5) 0.0206(6) -0.0040(4) -0.0009(5) -0.0068(5)
C13 0.0217(6) 0.0181(5) 0.0197(6) -0.0038(4) -0.0033(4) -0.0058(4)
C14 0.0301(7) 0.0300(7) 0.0310(7) -0.0026(6) 0.0031(6) -0.0104(6)
C15 0.0364(8) 0.0442(8) 0.0218(7) -0.0140(6) -0.0006(6) -0.0059(6)
C16 0.0284(6) 0.0197(6) 0.0208(6) -0.0048(5) 0.0024(5) -0.0057(5)
C17 0.0359(7) 0.0295(7) 0.0362(8) -0.0147(6) 0.0053(6) -0.0124(6)
C18 0.0592(11) 0.0304(8) 0.0535(10) -0.0193(7) 0.0191(8) -0.0228(7)
C19 0.0783(13) 0.0210(7) 0.0387(9) -0.0033(6) 0.0128(9) -0.0102(8)
C20 0.0633(11) 0.0288(8) 0.0341(8) -0.0020(6) -0.0118(8) 0.0026(7)
C21 0.0387(8) 0.0276(7) 0.0322(7) -0.0067(6) -0.0071(6) -0.0038(6)
C22 0.0252(6) 0.0197(6) 0.0255(6) -0.0076(5) -0.0005(5) -0.0050(5)
C23 0.0340(7) 0.0356(7) 0.0278(7) -0.0136(6) 0.0053(6) -0.0139(6)
C24 0.0431(8) 0.0408(8) 0.0331(8) -0.0196(6) 0.0008(6) -0.0144(7)
C25 0.0407(8) 0.0385(8) 0.0482(9) -0.0226(7) -0.0001(7) -0.0178(7)
C26 0.0490(9) 0.0426(8) 0.0455(9) -0.0181(7) 0.0112(7) -0.0287(8)
C27 0.0416(8) 0.0311(7) 0.0284(7) -0.0104(6) 0.0057(6) -0.0175(6)
C28 0.0239(6) 0.0223(6) 0.0212(6) -0.0078(5) -0.0011(5) -0.0039(5)
C29 0.0285(6) 0.0239(6) 0.0235(6) -0.0080(5) -0.0009(5) -0.0056(5)
C30 0.0332(7) 0.0224(6) 0.0312(7) -0.0113(5) -0.0051(6) 0.0005(5)
C31 0.0283(7) 0.0356(7) 0.0409(8) -0.0226(7) 0.0024(6) 0.0018(6)
C32 0.0320(7) 0.0390(8) 0.0346(8) -0.0189(6) 0.0120(6) -0.0114(6)
C33 0.0310(7) 0.0237(6) 0.0258(6) -0.0090(5) 0.0039(5) -0.0068(5)
C34 0.0240(6) 0.0173(5) 0.0234(6) -0.0064(5) -0.0017(5) -0.0025(5)
C35 0.0316(7) 0.0210(6) 0.0283(7) -0.0083(5) 0.0002(5) -0.0082(5)
C36 0.0339(7) 0.0266(7) 0.0468(9) -0.0124(6) 0.0019(6) -0.0142(6)
C37 0.0376(8) 0.0285(7) 0.0507(9) -0.0165(7) -0.0146(7) -0.0081(6)
C38 0.0430(8) 0.0318(7) 0.0308(7) -0.0117(6) -0.0119(6) -0.0063(6)
C39 0.0307(7) 0.0257(6) 0.0256(7) -0.0079(5) -0.0022(5) -0.0054(5)
C40 0.0209(6) 0.0204(6) 0.0209(6) -0.0070(5) 0.0041(4) -0.0061(5)
C41 0.0229(6) 0.0213(6) 0.0243(6) -0.0026(5) -0.0020(5) -0.0041(5)
C42 0.0228(6) 0.0270(6) 0.0256(6) -0.0070(5) -0.0022(5) -0.0064(5)
C43 0.0257(6) 0.0249(6) 0.0244(6) -0.0089(5) 0.0032(5) -0.0097(5)
C44 0.0283(6) 0.0213(6) 0.0236(6) -0.0019(5) -0.0011(5) -0.0076(5)
C45 0.0237(6) 0.0245(6) 0.0215(6) -0.0040(5) -0.0019(5) -0.0073(5)
C46 0.0325(7) 0.0279(7) 0.0353(7) -0.0098(6) -0.0001(6) -0.0139(6)
C47 0.0550(10) 0.0418(9) 0.0601(11) -0.0125(8) -0.0188(9) -0.0235(8)
C48 0.0395(8) 0.0357(8) 0.0529(10) -0.0156(7) 0.0158(7) -0.0208(7)
C49 0.0470(9) 0.0287(7) 0.0429(9) -0.0146(6) 0.0068(7) -0.0157(7)
B1 0.0211(6) 0.0184(6) 0.0206(6) -0.0051(5) 0.0005(5) -0.0043(5)
Cl1A 0.0765(18) 0.084(3) 0.0502(14) -0.0058(19) 0.0069(11) -0.0190(18)
Cl2A 0.0551(12) 0.0533(11) 0.096(3) 0.0068(16) -0.0233(16) -0.0200(9)
C50 0.051(4) 0.060(4) 0.066(4) 0.003(4) -0.010(3) -0.013(3)
Cl1 0.0456(7) 0.0613(10) 0.0336(5) -0.0017(6) -0.0027(4) -0.0233(6)
Cl2 0.0486(6) 0.0560(5) 0.0916(17) -0.0025(7) -0.0250(8) -0.0210(4)
C50A 0.0320(16) 0.047(2) 0.056(2) 0.0174(17) -0.0155(16) -0.0183(15)

loop_
_atom_type_symbol
_atom_type_description
_atom_type_scat_dispersion_real
_atom_type_scat_dispersion_imag
_atom_type_scat_source
C C 0.0181 0.0091 'International Tables Vol C Tables 4.2.6.8 and 6.1.1.4'
H H 0.0000 0.0000 'International Tables Vol C Tables 4.2.6.8 and 6.1.1.4'
B B 0.0090 0.0039 'International Tables Vol C Tables 4.2.6.8 and 6.1.1.4'
Cl Cl 0.3639 0.7018 'International Tables Vol C Tables 4.2.6.8 and 6.1.1.4'
F F 0.0727 0.0534 'International Tables Vol C Tables 4.2.6.8 and 6.1.1.4'
O O 0.0492 0.0322 'International Tables Vol C Tables 4.2.6.8 and 6.1.1.4'
P P 0.2955 0.4335 'International Tables Vol C Tables 4.2.6.8 and 6.1.1.4'

loop_
_geom_angle_atom_site_label_1
_geom_angle_atom_site_label_2
_geom_angle_atom_site_label_3
_geom_angle
C2 P1 C22 112.58(6)
C2 P1 C16 108.05(6)
C22 P1 C16 109.33(6)
C2 P1 H1 108.0(7)
C22 P1 H1 108.7(7)
C16 P1 H1 110.2(7)
C1 O1 C13 117.54(9)
C40 O2 B1 126.70(10)
O1 C1 C6 122.24(11)
O1 C1 C2 116.21(11)
C6 C1 C2 121.55(11)
C1 C2 C3 119.60(12)
C1 C2 P1 119.91(9)
C3 C2 P1 120.44(10)
C4 C3 C2 119.44(12)
C4 C3 H3 120.3
C2 C3 H3 120.3
C3 C4 C5 120.09(12)
C3 C4 H4 120.0
C5 C4 H4 120.0
C6 C5 C4 121.86(12)
C6 C5 H5 119.1
C4 C5 H5 119.1
C5 C6 C1 117.44(12)
C5 C6 C7 123.91(12)
C1 C6 C7 118.52(11)
C6 C7 C8 108.38(10)
C6 C7 C15 111.59(11)
C8 C7 C15 112.00(11)
C6 C7 C14 107.96(11)
C8 C7 C14 107.29(11)
C15 C7 C14 109.45(12)
C9 C8 C13 117.11(12)
C9 C8 C7 122.52(11)
C13 C8 C7 120.04(11)
C10 C9 C8 120.46(12)
C10 C9 H9 119.8
C8 C9 H9 119.8
C9 C10 C11 119.91(12)
C9 C10 H10 120.0
C11 C10 H10 120.0
C10 C11 C12 122.86(12)
C10 C11 H11 118.6
C12 C11 H11 118.6
C13 C12 C11 114.09(11)
C13 C12 B1 121.91(11)
C11 C12 B1 123.98(11)
C8 C13 C12 125.49(11)
C8 C13 O1 119.45(11)
C12 C13 O1 115.01(10)
C7 C14 H14A 109.5
C7 C14 H14B 109.5
H14A C14 H14B 109.5
C7 C14 H14C 109.5
H14A C14 H14C 109.5
H14B C14 H14C 109.5
C7 C15 H15A 109.5
C7 C15 H15B 109.5
H15A C15 H15B 109.5
C7 C15 H15C 109.5
H15A C15 H15C 109.5
H15B C15 H15C 109.5
C21 C16 C17 120.44(13)
C21 C16 P1 122.17(11)
C17 C16 P1 117.31(10)
C18 C17 C16 119.63(15)
C18 C17 H17 120.2
C16 C17 H17 120.2
C17 C18 C19 119.96(16)
C17 C18 H18 120.0
C19 C18 H18 120.0
C20 C19 C18 120.53(14)
C20 C19 H19 119.7
C18 C19 H19 119.7
C19 C20 C21 120.32(16)
C19 C20 H20 119.8
C21 C20 H20 119.8
C16 C21 C20 119.11(15)
C16 C21 H21 120.4
C20 C21 H21 120.4
C27 C22 C23 120.36(12)
C27 C22 P1 120.20(10)
C23 C22 P1 119.35(10)
C24 C23 C22 119.52(14)
C24 C23 H23 120.2
C22 C23 H23 120.2
C23 C24 C25 120.00(14)
C23 C24 H24 120.0
C25 C24 H24 120.0
C26 C25 C24 120.52(14)
C26 C25 H25 119.7
C24 C25 H25 119.7
C25 C26 C27 119.97(15)
C25 C26 H26 120.0
C27 C26 H26 120.0
C22 C27 C26 119.61(14)
C22 C27 H27 120.2
C26 C27 H27 120.2
C33 C28 C29 113.23(12)
C33 C28 B1 128.65(11)
C29 C28 B1 118.12(11)
F1 C29 C30 115.66(12)
F1 C29 C28 119.68(12)
C30 C29 C28 124.65(13)
F2 C30 C31 120.02(13)
F2 C30 C29 120.64(14)
C31 C30 C29 119.33(13)
F3 C31 C30 120.19(14)
F3 C31 C32 121.04(15)
C30 C31 C32 118.77(13)
F4 C32 C31 119.57(13)
F4 C32 C33 120.44(14)
C31 C32 C33 119.99(14)
F5 C33 C28 121.35(12)
F5 C33 C32 114.85(12)
C28 C33 C32 123.79(13)
C35 C34 C39 113.53(12)
C35 C34 B1 127.90(11)
C39 C34 B1 118.50(11)
F6 C35 C36 114.72(12)
F6 C35 C34 121.47(12)
C36 C35 C34 123.81(13)
F7 C36 C37 119.80(13)
F7 C36 C35 120.47(14)
C37 C36 C35 119.73(14)
F8 C37 C38 120.26(15)
F8 C37 C36 120.77(16)
C38 C37 C36 118.97(13)
F9 C38 C37 120.08(14)
F9 C38 C39 120.28(15)
C37 C38 C39 119.64(14)
F10 C39 C38 115.41(13)
F10 C39 C34 120.34(12)
C38 C39 C34 124.24(14)
O2 C40 C41 125.92(11)
O2 C40 C45 116.33(11)
C41 C40 C45 117.73(11)
C40 C41 C42 120.40(12)
C40 C41 H41 119.8
C42 C41 H41 119.8
C43 C42 C41 122.39(12)
C43 C42 H42 118.8
C41 C42 H42 118.8
C42 C43 C44 116.41(12)
C42 C43 C46 123.83(12)
C44 C43 C46 119.65(12)
C45 C44 C43 122.01(12)
C45 C44 H44 119.0
C43 C44 H44 119.0
C44 C45 C40 121.04(12)
C44 C45 H45 119.5
C40 C45 H45 119.5
C47 C46 C43 111.54(12)
C47 C46 C49 108.41(13)
C43 C46 C49 110.73(12)
C47 C46 C48 108.68(14)
C43 C46 C48 108.35(11)
C49 C46 C48 109.09(12)
C46 C47 H47A 109.5
C46 C47 H47B 109.5
H47A C47 H47B 109.5
C46 C47 H47C 109.5
H47A C47 H47C 109.5
H47B C47 H47C 109.5
C46 C48 H48A 109.5
C46 C48 H48B 109.5
H48A C48 H48B 109.5
C46 C48 H48C 109.5
H48A C48 H48C 109.5
H48B C48 H48C 109.5
C46 C49 H49A 109.5
C46 C49 H49B 109.5
H49A C49 H49B 109.5
C46 C49 H49C 109.5
H49A C49 H49C 109.5
H49B C49 H49C 109.5
O2 B1 C12 111.66(10)
O2 B1 C34 103.08(9)
C12 B1 C34 114.58(10)
O2 B1 C28 112.96(10)
C12 B1 C28 109.73(10)
C34 B1 C28 104.56(9)
Cl2A C50 Cl1A 114.0(9)
Cl2A C50 H50A 108.7
Cl1A C50 H50A 108.7
Cl2A C50 H50B 108.7
Cl1A C50 H50B 108.7
H50A C50 H50B 107.6
Cl2 C50A Cl1 110.3(3)
Cl2 C50A H50C 109.6
Cl1 C50A H50C 109.6
Cl2 C50A H50D 109.6
Cl1 C50A H50D 109.6
H50C C50A H50D 108.1

loop_
_geom_bond_atom_site_label_1
_geom_bond_atom_site_label_2
_geom_bond_distance
P1 C2 1.7845(13)
P1 C22 1.7930(13)
P1 C16 1.7959(13)
P1 H1 1.281(16)
F1 C29 1.3505(16)
F2 C30 1.3444(16)
F3 C31 1.3430(16)
F4 C32 1.3449(17)
F5 C33 1.3500(16)
F6 C35 1.3466(16)
F7 C36 1.3441(18)
F8 C37 1.3460(17)
F9 C38 1.3465(18)
F10 C39 1.3511(17)
O1 C1 1.3646(14)
O1 C13 1.4094(14)
O2 C40 1.3530(15)
O2 B1 1.4948(15)
C1 C6 1.3940(17)
C1 C2 1.3963(17)
C2 C3 1.3996(18)
C3 C4 1.380(2)
C3 H3 0.9500
C4 C5 1.391(2)
C4 H4 0.9500
C5 C6 1.3902(18)
C5 H5 0.9500
C6 C7 1.5203(17)
C7 C8 1.5262(18)
C7 C15 1.5317(18)
C7 C14 1.5469(19)
C8 C9 1.3893(18)
C8 C13 1.3919(17)
C9 C10 1.381(2)
C9 H9 0.9500
C10 C11 1.3879(19)
C10 H10 0.9500
C11 C12 1.4005(17)
C11 H11 0.9500
C12 C13 1.3933(18)
C12 B1 1.6407(18)
C14 H14A 0.9800
C14 H14B 0.9800
C14 H14C 0.9800
C15 H15A 0.9800
C15 H15B 0.9800
C15 H15C 0.9800
C16 C21 1.3868(19)
C16 C17 1.3946(19)
C17 C18 1.380(2)
C17 H17 0.9500
C18 C19 1.381(3)
C18 H18 0.9500
C19 C20 1.376(3)
C19 H19 0.9500
C20 C21 1.390(2)
C20 H20 0.9500
C21 H21 0.9500
C22 C27 1.3865(19)
C22 C23 1.3972(19)
C23 C24 1.384(2)
C23 H23 0.9500
C24 C25 1.386(2)
C24 H24 0.9500
C25 C26 1.382(2)
C25 H25 0.9500
C26 C27 1.390(2)
C26 H26 0.9500
C27 H27 0.9500
C28 C33 1.3846(19)
C28 C29 1.3918(18)
C28 B1 1.6667(18)
C29 C30 1.3803(19)
C30 C31 1.372(2)
C31 C32 1.374(2)
C32 C33 1.388(2)
C34 C35 1.3896(19)
C34 C39 1.3904(18)
C34 B1 1.6603(18)
C35 C36 1.387(2)
C36 C37 1.373(2)
C37 C38 1.372(2)
C38 C39 1.381(2)
C40 C41 1.3929(18)
C40 C45 1.3970(17)
C41 C42 1.3934(18)
C41 H41 0.9500
C42 C43 1.3922(18)
C42 H42 0.9500
C43 C44 1.3942(19)
C43 C46 1.5329(18)
C44 C45 1.3849(18)
C44 H44 0.9500
C45 H45 0.9500
C46 C47 1.530(2)
C46 C49 1.536(2)
C46 C48 1.536(2)
C47 H47A 0.9800
C47 H47B 0.9800
C47 H47C 0.9800
C48 H48A 0.9800
C48 H48B 0.9800
C48 H48C 0.9800
C49 H49A 0.9800
C49 H49B 0.9800
C49 H49C 0.9800
Cl1A C50 1.742(12)
Cl2A C50 1.732(12)
C50 H50A 0.9900
C50 H50B 0.9900
Cl1 C50A 1.762(6)
Cl2 C50A 1.759(6)
C50A H50C 0.9900
C50A H50D 0.9900

loop_
_geom_torsion_atom_site_label_1
_geom_torsion_atom_site_label_2
_geom_torsion_atom_site_label_3
_geom_torsion_atom_site_label_4
_geom_torsion
C13 O1 C1 C6 26.00(16)
C13 O1 C1 C2 -154.31(11)
O1 C1 C2 C3 -179.18(11)
C6 C1 C2 C3 0.50(19)
O1 C1 C2 P1 3.29(15)
C6 C1 C2 P1 -177.02(10)
C22 P1 C2 C1 -92.64(11)
C16 P1 C2 C1 146.52(10)
C22 P1 C2 C3 89.86(11)
C16 P1 C2 C3 -30.98(12)
C1 C2 C3 C4 -0.3(2)
P1 C2 C3 C4 177.18(11)
C2 C3 C4 C5 -0.5(2)
C3 C4 C5 C6 1.3(2)
C4 C5 C6 C1 -1.1(2)
C4 C5 C6 C7 174.67(13)
O1 C1 C6 C5 179.85(12)
C2 C1 C6 C5 0.18(19)
O1 C1 C6 C7 3.87(18)
C2 C1 C6 C7 -175.79(12)
C5 C6 C7 C8 152.95(13)
C1 C6 C7 C8 -31.35(15)
C5 C6 C7 C15 29.17(19)
C1 C6 C7 C15 -155.13(12)
C5 C6 C7 C14 -91.14(15)
C1 C6 C7 C14 84.56(14)
C6 C7 C8 C9 -153.74(12)
C15 C7 C8 C9 -30.21(18)
C14 C7 C8 C9 89.92(14)
C6 C7 C8 C13 33.03(15)
C15 C7 C8 C13 156.56(12)
C14 C7 C8 C13 -83.31(14)
C13 C8 C9 C10 1.43(19)
C7 C8 C9 C10 -171.98(13)
C8 C9 C10 C11 0.9(2)
C9 C10 C11 C12 -1.6(2)
C10 C11 C12 C13 -0.23(18)
C10 C11 C12 B1 -178.67(12)
C9 C8 C13 C12 -3.48(19)
C7 C8 C13 C12 170.10(12)
C9 C8 C13 O1 179.35(11)
C7 C8 C13 O1 -7.07(17)
C11 C12 C13 C8 2.84(18)
B1 C12 C13 C8 -178.69(11)
C11 C12 C13 O1 -179.88(10)
B1 C12 C13 O1 -1.41(16)
C1 O1 C13 C8 -24.12(16)
C1 O1 C13 C12 158.43(11)
C2 P1 C16 C21 111.26(12)
C22 P1 C16 C21 -11.58(14)
C2 P1 C16 C17 -65.55(12)
C22 P1 C16 C17 171.61(10)
C21 C16 C17 C18 0.1(2)
P1 C16 C17 C18 177.00(12)
C16 C17 C18 C19 -0.3(2)
C17 C18 C19 C20 0.3(3)
C18 C19 C20 C21 -0.1(3)
C17 C16 C21 C20 0.0(2)
P1 C16 C21 C20 -176.71(13)
C19 C20 C21 C16 0.0(3)
C2 P1 C22 C27 -0.47(13)
C16 P1 C22 C27 119.63(11)
C2 P1 C22 C23 -177.18(10)
C16 P1 C22 C23 -57.08(12)
C27 C22 C23 C24 -1.3(2)
P1 C22 C23 C24 175.39(11)
C22 C23 C24 C25 1.0(2)
C23 C24 C25 C26 0.0(2)
C24 C25 C26 C27 -0.7(3)
C23 C22 C27 C26 0.6(2)
P1 C22 C27 C26 -176.06(12)
C25 C26 C27 C22 0.4(2)
C33 C28 C29 F1 175.26(11)
B1 C28 C29 F1 -5.16(17)
C33 C28 C29 C30 -5.70(19)
B1 C28 C29 C30 173.88(12)
F1 C29 C30 F2 3.47(19)
C28 C29 C30 F2 -175.60(12)
F1 C29 C30 C31 -177.13(12)
C28 C29 C30 C31 3.8(2)
F2 C30 C31 F3 -0.5(2)
C29 C30 C31 F3 -179.87(13)
F2 C30 C31 C32 179.84(13)
C29 C30 C31 C32 0.4(2)
F3 C31 C32 F4 -2.6(2)
C30 C31 C32 F4 177.09(14)
F3 C31 C32 C33 178.14(14)
C30 C31 C32 C33 -2.2(2)
C29 C28 C33 F5 -175.81(12)
B1 C28 C33 F5 4.7(2)
C29 C28 C33 C32 3.8(2)
B1 C28 C33 C32 -175.72(13)
F4 C32 C33 F5 0.3(2)
C31 C32 C33 F5 179.54(13)
F4 C32 C33 C28 -179.36(13)
C31 C32 C33 C28 -0.1(2)
C39 C34 C35 F6 -176.58(11)
B1 C34 C35 F6 0.5(2)
C39 C34 C35 C36 3.25(19)
B1 C34 C35 C36 -179.65(12)
F6 C35 C36 F7 -2.58(19)
C34 C35 C36 F7 177.58(12)
F6 C35 C36 C37 176.60(13)
C34 C35 C36 C37 -3.2(2)
F7 C36 C37 F8 0.0(2)
C35 C36 C37 F8 -179.15(13)
F7 C36 C37 C38 179.92(14)
C35 C36 C37 C38 0.7(2)
F8 C37 C38 F9 1.6(2)
C36 C37 C38 F9 -178.27(14)
F8 C37 C38 C39 -178.74(13)
C36 C37 C38 C39 1.4(2)
F9 C38 C39 F10 -0.6(2)
C37 C38 C39 F10 179.75(13)
F9 C38 C39 C34 178.41(13)
C37 C38 C39 C34 -1.2(2)
C35 C34 C39 F10 177.96(11)
B1 C34 C39 F10 0.56(18)
C35 C34 C39 C38 -1.01(19)
B1 C34 C39 C38 -178.41(12)
B1 O2 C40 C41 3.13(19)
B1 O2 C40 C45 -175.40(11)
O2 C40 C41 C42 -177.81(12)
C45 C40 C41 C42 0.71(18)
C40 C41 C42 C43 -0.9(2)
C41 C42 C43 C44 0.10(19)
C41 C42 C43 C46 176.21(13)
C42 C43 C44 C45 0.9(2)
C46 C43 C44 C45 -175.35(12)
C43 C44 C45 C40 -1.2(2)
O2 C40 C45 C44 178.96(11)
C41 C40 C45 C44 0.31(19)
C42 C43 C46 C47 10.9(2)
C44 C43 C46 C47 -173.10(14)
C42 C43 C46 C49 131.72(14)
C44 C43 C46 C49 -52.28(17)
C42 C43 C46 C48 -108.69(15)
C44 C43 C46 C48 67.31(16)
C40 O2 B1 C12 -55.23(15)
C40 O2 B1 C34 -178.72(10)
C40 O2 B1 C28 69.01(15)
C13 C12 B1 O2 -58.11(15)
C11 C12 B1 O2 120.21(13)
C13 C12 B1 C34 58.60(15)
C11 C12 B1 C34 -123.08(13)
C13 C12 B1 C28 175.84(11)
C11 C12 B1 C28 -5.84(16)
C35 C34 B1 O2 128.59(13)
C39 C34 B1 O2 -54.43(14)
C35 C34 B1 C12 7.06(17)
C39 C34 B1 C12 -175.96(11)
C35 C34 B1 C28 -113.10(13)
C39 C34 B1 C28 63.88(13)
C33 C28 B1 O2 -3.05(18)
C29 C28 B1 O2 177.43(11)
C33 C28 B1 C12 122.24(14)
C29 C28 B1 C12 -57.27(14)
C33 C28 B1 C34 -114.40(14)
C29 C28 B1 C34 66.08(14)
